data_4031581
loop_
_publ_author_name
'Batsanov, A.S.'
'Struchkov, Yu.T.'
'Rybin, L.V.'
'Rybinskaya, M.I.'
'Salimgareeva, I.M.'
'Bogatova, N.G.'

_publ_section_title
;
 Interaction of Vinylgermanes with Iron Carbonyls. X-Ray Crystal Structure
 of the Ge (Fe (C O)4)4 Complex
;
_journal_name_full 'Journal of Organometallic Chemistry'
_journal_page_first 319
_journal_page_last 326
_journal_volume 249
_journal_year 1983
_chemical_formula_sum 'C16 Fe4 Ge O16'
_chemical_name_systematic 'Ge (Fe (C O)4)4'
_space_group_IT_number 14
_symmetry_space_group_name_Hall '-P 2ybc'
_symmetry_space_group_name_H-M 'P 1 21/c 1'
_cell_angle_alpha 90
_cell_angle_beta 98.74
_cell_angle_gamma 90
_cell_formula_units_Z 4
_cell_length_a 9.494
_cell_length_b 11.818
_cell_length_c 20.652
_cell_volume 2290.250
_citation_journal_id_ASTM JORCAI
_cod_data_source_file Batsanov_JORCAI_1983_312.cif
_cod_data_source_block C16Fe4Ge1O16
_cod_original_cell_volume 2290.25
_cod_original_formula_sum 'C16 Fe4 Ge1 O16'
_cod_database_code 4031581

loop_
_symmetry_equiv_pos_as_xyz
x,y,z
-x,y+1/2,-z+1/2
-x,-y,-z
x,-y-1/2,z-1/2

loop_
_atom_site_label
_atom_site_type_symbol
_atom_site_fract_x
_atom_site_fract_y
_atom_site_fract_z
_atom_site_occupancy
_atom_site_U_iso_or_equiv
O3 O-2 0.6714 -0.0184 0.4829 1 0.0
Fe4 Fe 0.81849 0.35724 0.31628 1 0.0
C12 C+2 0.5937 0.1388 0.2655 1 0.0
C3 C+2 0.6898 0.0781 0.4903 1 0.0
C9 C+2 0.8365 0.1006 0.2253 1 0.0
O10 O-2 0.7237 -0.109 0.3489 1 0.0
Fe1 Fe 0.7295 0.22455 0.50362 1 0.0
O1 O-2 0.6161 0.2378 0.6292 1 0.0
O9 O-2 0.8708 0.0838 0.1757 1 0.0
C11 C+2 0.9526 0.1104 0.3521 1 0.0
O5 O-2 0.3111 0.2714 0.5328 1 0.0
O8 O-2 0.528 0.511 0.4205 1 0.0
O7 O-2 0.4191 0.0258 0.38 1 0.0
C7 C+2 0.4439 0.1189 0.3976 1 0.0
O11 O-2 1.0627 0.0953 0.3818 1 0.0
O13 O-2 0.9621 0.3565 0.1983 1 0.0
C13 C+2 0.908 0.3555 0.2436 1 0.0
O4 O-2 0.8135 0.4636 0.5062 1 0.0
Fe3 Fe 0.77676 0.12134 0.30438 1 0.0
C14 C+2 0.8159 0.5041 0.3394 1 0.0
O2 O-2 1.0258 0.1565 0.5418 1 0.0
O6 O-2 0.2543 0.3152 0.3071 1 0.0
C5 C+2 0.3731 0.2679 0.4904 1 0.0
O16 O-2 0.5277 0.3924 0.2476 1 0.0
Ge1 Ge 0.70202 0.24081 0.38713 1 0.0
C6 C+2 0.3393 0.296 0.3509 1 0.0
C8 C+2 0.5118 0.4151 0.4217 1 0.0
C15 C+2 0.9708 0.3413 0.3793 1 0.0
C2 C+2 0.9109 0.1857 0.5275 1 0.0
C10 C+2 0.7407 -0.0196 0.3313 1 0.0
C4 C+2 0.7781 0.3713 0.5044 1 0.0
O14 O-2 0.8159 0.5963 0.3545 1 0.0
O15 O-2 1.0654 0.3378 0.4212 1 0.0
Fe2 Fe 0.47109 0.26611 0.41957 1 0.0
C1 C+2 0.6591 0.2327 0.5807 1 0.0
O12 O-2 0.4785 0.1436 0.2406 1 0.0
C16 C+2 0.6404 0.3742 0.273 1 0.0
